data_2217200
loop_
_publ_author_name
'Hong, Won Ki'
'Heo, Ji Youn'
'Han, Byung Hee'
'Sung, Chang Keun'
'Kang, Sung Kwon'

_publ_section_title
;
 3,4-Dihydroxyphenyl 3,4,5-trimethoxybenzoate
;
_journal_coeditor_code LX2033
_journal_issue 1
_journal_name_full 'Acta Crystallographica Section E'
_journal_page_first o49
_journal_page_last o49
_journal_paper_doi 10.1107/S1600536807062009
_journal_volume 64
_journal_year 2008
_chemical_formula_iupac 'C16 H16 O7'
_chemical_formula_moiety 'C16 H16 O7'
_chemical_formula_sum 'C16 H16 O7'
_chemical_formula_weight 320.29
_chemical_name_systematic
;
3,4-Dihydroxyphenyl 3,4,5-trimethoxybenzoate
;
_space_group_IT_number 14
_symmetry_cell_setting monoclinic
_symmetry_space_group_name_Hall '-P 2ybc'
_symmetry_space_group_name_H-M 'P 1 21/c 1'
_audit_creation_method 'WinGX routine CIF_UPDATE'
_cell_angle_alpha 90
_cell_angle_beta 105.57(3)
_cell_angle_gamma 90
_cell_formula_units_Z 4
_cell_length_a 11.552(2)
_cell_length_b 12.817(3)
_cell_length_c 10.572(2)
_cell_measurement_reflns_used 25
_cell_measurement_temperature 295(2)
_cell_measurement_theta_max 14.23
_cell_measurement_theta_min 11.36
_cell_volume 1507.9(6)
_computing_cell_refinement 'CAD-4 Express (Enraf--Nonius, 1994)'
_computing_data_collection 'CAD-4 Express (Enraf--Nonius, 1994)'
_computing_data_reduction 'XCAD4 (Harms & Wocadlo, 1995)'
_computing_molecular_graphics 'ORTEP-3 (Farrugia, 1997) and DIAMOND (Brandenburg, 1998)'
_computing_publication_material 'WinGX publication routines (Farrugia, 1999)'
_computing_structure_refinement 'SHELXL97 (Sheldrick, 1997)'
_computing_structure_solution 'SHELXS97 (Sheldrick, 1997)'
_diffrn_measured_fraction_theta_full 0.999
_diffrn_measured_fraction_theta_max 0.999
_diffrn_measurement_device_type 'Enraf--Nonius CAD-4'
_diffrn_measurement_method 'Non-profiled \w/2\q scans'
_diffrn_radiation_type MoK\a
_diffrn_radiation_wavelength 0.71073
_diffrn_reflns_av_R_equivalents 0.0297
_diffrn_reflns_limit_h_max 14
_diffrn_reflns_limit_h_min 0
_diffrn_reflns_limit_k_max 2
_diffrn_reflns_limit_k_min -16
_diffrn_reflns_limit_l_max 13
_diffrn_reflns_limit_l_min -13
_diffrn_reflns_number 4251
_diffrn_reflns_theta_full 27.47
_diffrn_reflns_theta_max 27.47
_diffrn_reflns_theta_min 2.42
_diffrn_standards_decay_% 2
_diffrn_standards_interval_count 400
_diffrn_standards_number 3
_exptl_absorpt_coefficient_mu 0.112
_exptl_absorpt_correction_type none
_exptl_crystal_colour colorless
_exptl_crystal_density_diffrn 1.411
_exptl_crystal_density_method 'not measured'
_exptl_crystal_description block
_exptl_crystal_F_000 672
_exptl_crystal_size_max 0.2
_exptl_crystal_size_mid 0.2
_exptl_crystal_size_min 0.16
_refine_diff_density_max 0.231
_refine_diff_density_min -0.201
_refine_ls_extinction_method none
_refine_ls_goodness_of_fit_ref 1.015
_refine_ls_hydrogen_treatment mixed
_refine_ls_matrix_type full
_refine_ls_number_parameters 219
_refine_ls_number_reflns 3444
_refine_ls_number_restraints 0
_refine_ls_restrained_S_all 1.015
_refine_ls_R_factor_gt 0.0502
_refine_ls_shift/su_max 0
_refine_ls_structure_factor_coef Fsqd
_refine_ls_weighting_details 'calc w=1/[\s^2^(Fo^2^)+(0.0489P)^2^+0.3432P] where P=(Fo^2^+2Fc^2^)/3'
_refine_ls_weighting_scheme calc
_refine_ls_wR_factor_ref 0.1257
_reflns_number_gt 2176
_reflns_number_total 3444
_reflns_threshold_expression I>2\s(I)
_cod_data_source_file lx2033.cif
_cod_data_source_block I
_cod_depositor_comments
;
The following automatic conversions were performed:
'_symmetry_cell_setting' value 'Monoclinic' changed to 'monoclinic'
according to '/home/saulius/struct/CIF-dictionaries/cif_core.dic'
dictionary named 'cif_core.dic' version 2.4.1 from 2010-06-29.

Automatic conversion script
Id: cif_fix_enum 1527 2010-12-29 10:47:43Z saulius 

The following automatic conversions were performed:

'_symmetry_cell_setting' value 'Monoclinic' changed to 'monoclinic'
according to /home/saulius/struct/CIF-dictionaries/cif_core.dic
dictionary named 'cif_core.dic' version 2.4.1 from 2010-06-29.

Automatic conversion script
Id: cif_fix_values 1715 2011-07-08 13:25:40Z adriana 
;
_cod_original_sg_symbol_H-M 'P 21/c'
_cod_database_code 2217200
_cod_database_fobs_code 2217200

loop_
_symmetry_equiv_pos_as_xyz
'x, y, z'
'-x, y+1/2, -z+1/2'
'-x, -y, -z'
'x, -y-1/2, z-1/2'

loop_
_atom_site_type_symbol
_atom_site_label
_atom_site_fract_x
_atom_site_fract_y
_atom_site_fract_z
_atom_site_U_iso_or_equiv
_atom_site_adp_type
_atom_site_calc_flag
_atom_site_refinement_flags
_atom_site_occupancy
O O1 -0.00088(14) -0.18103(12) 0.14141(16) 0.0519(4) Uani d . 1
O O2 0.09341(15) -0.33144(11) 0.01850(15) 0.0509(4) Uani d . 1
O O3 0.27941(14) -0.29798(11) -0.07081(15) 0.0463(4) Uani d . 1
O O4 0.41661(13) 0.07744(11) 0.09149(15) 0.0434(4) Uani d . 1
O O5 0.24027(13) 0.13828(11) 0.11272(16) 0.0482(4) Uani d . 1
O O6 0.24533(18) 0.48003(14) -0.05695(17) 0.0619(5) Uani d . 1
H H6O 0.261(3) 0.541(3) -0.030(3) 0.107(12) Uiso d . 1
O O7 0.39231(17) 0.54885(12) 0.17566(19) 0.0554(5) Uani d . 1
H H7O 0.448(3) 0.556(2) 0.244(3) 0.083(11) Uiso d . 1
C C1 0.25245(18) -0.04039(15) 0.07245(19) 0.0339(5) Uani d . 1
C C2 0.15217(18) -0.05794(16) 0.1181(2) 0.0374(5) Uani d . 1
H H2 0.1214 -0.0047 0.1594 0.045 Uiso calc R 1
C C3 0.09822(18) -0.15538(17) 0.1017(2) 0.0384(5) Uani d . 1
C C4 0.14486(19) -0.23470(15) 0.0401(2) 0.0369(5) Uani d . 1
C C5 0.24393(19) -0.21565(15) -0.00864(19) 0.0348(5) Uani d . 1
C C6 0.29865(18) -0.11831(15) 0.0089(2) 0.0350(5) Uani d . 1
H H6 0.3657 -0.1054 -0.0216 0.042 Uiso calc R 1
C C7 0.31335(19) 0.06225(15) 0.09277(19) 0.0353(5) Uani d . 1
C C8 0.28605(19) 0.24148(15) 0.1316(2) 0.0388(5) Uani d . 1
C C9 0.2473(2) 0.31040(16) 0.0299(2) 0.0421(5) Uani d . 1
H H9 0.1966 0.2881 -0.0495 0.05 Uiso calc R 1
C C10 0.28413(19) 0.41347(16) 0.0461(2) 0.0402(5) Uani d . 1
C C11 0.35900(18) 0.44546(15) 0.1663(2) 0.0383(5) Uani d . 1
C C12 0.3939(2) 0.37553(18) 0.2672(2) 0.0441(5) Uani d . 1
H H12 0.4424 0.3978 0.3478 0.053 Uiso calc R 1
C C13 0.3579(2) 0.27155(17) 0.2510(2) 0.0444(5) Uani d . 1
H H13 0.382 0.224 0.3194 0.053 Uiso calc R 1
C C14 -0.0468(2) -0.1053(2) 0.2138(2) 0.0520(6) Uani d . 1
H H14A 0.0153 -0.0851 0.2901 0.078 Uiso calc R 1
H H14B -0.1131 -0.1346 0.2405 0.078 Uiso calc R 1
H H14C -0.0737 -0.0452 0.1596 0.078 Uiso calc R 1
C C15 0.0859(2) -0.38926(18) 0.1315(3) 0.0591(7) Uani d . 1
H H15A 0.1518 -0.3706 0.2048 0.089 Uiso calc R 1
H H15B 0.0893 -0.4626 0.1141 0.089 Uiso calc R 1
H H15C 0.0115 -0.3735 0.1514 0.089 Uiso calc R 1
C C16 0.3815(2) -0.28499(19) -0.1210(3) 0.0572(7) Uani d . 1
H H16A 0.3659 -0.2304 -0.1855 0.086 Uiso calc R 1
H H16B 0.3971 -0.349 -0.1606 0.086 Uiso calc R 1
H H16C 0.4502 -0.2668 -0.0505 0.086 Uiso calc R 1

loop_
_atom_site_aniso_label
_atom_site_aniso_U_11
_atom_site_aniso_U_22
_atom_site_aniso_U_33
_atom_site_aniso_U_12
_atom_site_aniso_U_13
_atom_site_aniso_U_23
O1 0.0493(9) 0.0470(9) 0.0685(11) -0.0157(8) 0.0314(8) -0.0152(8)
O2 0.0682(11) 0.0364(8) 0.0530(9) -0.0229(8) 0.0249(8) -0.0078(7)
O3 0.0567(10) 0.0310(8) 0.0592(9) -0.0067(7) 0.0293(8) -0.0079(7)
O4 0.0393(9) 0.0319(8) 0.0603(10) -0.0038(7) 0.0155(7) -0.0008(7)
O5 0.0411(8) 0.0249(7) 0.0802(12) -0.0018(7) 0.0189(8) -0.0017(7)
O6 0.0868(14) 0.0336(9) 0.0539(11) -0.0055(9) -0.0011(9) 0.0021(8)
O7 0.0614(11) 0.0327(9) 0.0638(11) -0.0104(8) 0.0026(9) -0.0078(8)
C1 0.0359(11) 0.0267(10) 0.0374(11) -0.0018(9) 0.0069(9) 0.0021(9)
C2 0.0389(11) 0.0303(10) 0.0433(12) -0.0017(9) 0.0112(9) -0.0036(9)
C3 0.0375(11) 0.0394(12) 0.0395(12) -0.0068(9) 0.0123(10) -0.0023(10)
C4 0.0434(12) 0.0304(11) 0.0357(11) -0.0090(9) 0.0086(9) -0.0013(9)
C5 0.0426(12) 0.0277(10) 0.0345(11) -0.0003(9) 0.0110(9) 0.0001(9)
C6 0.0350(11) 0.0305(10) 0.0408(12) -0.0022(9) 0.0124(9) 0.0043(9)
C7 0.0381(12) 0.0283(10) 0.0379(11) -0.0007(9) 0.0075(9) 0.0026(9)
C8 0.0370(11) 0.0251(10) 0.0575(14) -0.0007(9) 0.0182(10) -0.0037(10)
C9 0.0418(12) 0.0322(11) 0.0489(13) -0.0027(10) 0.0066(10) -0.0087(10)
C10 0.0445(12) 0.0290(11) 0.0457(13) 0.0012(9) 0.0096(10) -0.0008(10)
C11 0.0381(11) 0.0278(10) 0.0494(13) -0.0009(9) 0.0124(10) -0.0085(10)
C12 0.0439(12) 0.0441(13) 0.0420(12) -0.0013(10) 0.0074(10) -0.0054(10)
C13 0.0477(13) 0.0381(12) 0.0487(13) 0.0031(10) 0.0150(11) 0.0049(10)
C14 0.0499(13) 0.0566(15) 0.0554(15) -0.0032(12) 0.0241(12) -0.0083(12)
C15 0.0704(17) 0.0391(13) 0.0760(18) -0.0060(12) 0.0340(15) 0.0078(13)
C16 0.0606(16) 0.0463(14) 0.0754(17) -0.0061(12) 0.0369(14) -0.0136(13)

loop_
_atom_type_symbol
_atom_type_description
_atom_type_scat_dispersion_real
_atom_type_scat_dispersion_imag
_atom_type_scat_source
C C 0.0033 0.0016 'International Tables Vol C Tables 4.2.6.8 and 6.1.1.4'
H H 0 0 'International Tables Vol C Tables 4.2.6.8 and 6.1.1.4'
O O 0.0106 0.006 'International Tables Vol C Tables 4.2.6.8 and 6.1.1.4'

loop_
_geom_angle_atom_site_label_1
_geom_angle_atom_site_label_2
_geom_angle_atom_site_label_3
_geom_angle
_geom_angle_publ_flag
C3 O1 C14 117.83(17) y
C4 O2 C15 116.87(18) y
C5 O3 C16 118.32(16) y
C7 O5 C8 118.20(16) y
C10 O6 H6O 109(2) ?
C11 O7 H7O 108(2) ?
C2 C1 C6 121.14(18) ?
C2 C1 C7 120.15(18) ?
C6 C1 C7 118.70(18) ?
C3 C2 C1 119.46(19) ?
C3 C2 H2 120.3 ?
C1 C2 H2 120.3 ?
O1 C3 C2 124.49(19) ?
O1 C3 C4 115.54(18) ?
C2 C3 C4 119.97(19) ?
O2 C4 C3 122.36(19) ?
O2 C4 C5 117.33(19) ?
C3 C4 C5 120.22(18) ?
O3 C5 C6 125.10(18) ?
O3 C5 C4 115.13(17) ?
C6 C5 C4 119.77(18) ?
C1 C6 C5 119.39(19) ?
C1 C6 H6 120.3 ?
C5 C6 H6 120.3 ?
O4 C7 O5 123.18(18) y
O4 C7 C1 124.89(19) ?
O5 C7 C1 111.93(17) y
C13 C8 C9 122.2(2) ?
C13 C8 O5 120.3(2) ?
C9 C8 O5 117.3(2) ?
C8 C9 C10 119.5(2) ?
C8 C9 H9 120.2 ?
C10 C9 H9 120.2 ?
O6 C10 C9 118.3(2) y
O6 C10 C11 122.40(19) ?
C9 C10 C11 119.3(2) ?
C12 C11 O7 123.8(2) ?
C12 C11 C10 119.94(19) ?
O7 C11 C10 116.3(2) y
C11 C12 C13 121.0(2) ?
C11 C12 H12 119.5 ?
C13 C12 H12 119.5 ?
C8 C13 C12 118.1(2) ?
C8 C13 H13 120.9 ?
C12 C13 H13 120.9 ?
O1 C14 H14A 109.5 ?
O1 C14 H14B 109.5 ?
H14A C14 H14B 109.5 ?
O1 C14 H14C 109.5 ?
H14A C14 H14C 109.5 ?
H14B C14 H14C 109.5 ?
O2 C15 H15A 109.5 ?
O2 C15 H15B 109.5 ?
H15A C15 H15B 109.5 ?
O2 C15 H15C 109.5 ?
H15A C15 H15C 109.5 ?
H15B C15 H15C 109.5 ?
O3 C16 H16A 109.5 ?
O3 C16 H16B 109.5 ?
H16A C16 H16B 109.5 ?
O3 C16 H16C 109.5 ?
H16A C16 H16C 109.5 ?
H16B C16 H16C 109.5 ?

loop_
_geom_bond_atom_site_label_1
_geom_bond_atom_site_label_2
_geom_bond_distance
_geom_bond_publ_flag
O1 C3 1.361(2) y
O1 C14 1.424(3) ?
O2 C4 1.367(2) y
O2 C15 1.428(3) ?
O3 C5 1.363(2) y
O3 C16 1.427(3) ?
O4 C7 1.212(2) y
O5 C7 1.343(2) y
O5 C8 1.419(2) y
O6 C10 1.362(3) y
O6 H6O 0.83(3) y
O7 C11 1.376(2) y
O7 H7O 0.84(3) y
C1 C2 1.388(3) ?
C1 C6 1.388(3) ?
C1 C7 1.480(3) ?
C2 C3 1.386(3) ?
C2 H2 0.93 ?
C3 C4 1.391(3) ?
C4 C5 1.397(3) ?
C5 C6 1.388(3) ?
C6 H6 0.93 ?
C8 C13 1.366(3) ?
C8 C9 1.371(3) ?
C9 C10 1.384(3) ?
C9 H9 0.93 ?
C10 C11 1.393(3) ?
C11 C12 1.369(3) ?
C12 C13 1.393(3) ?
C12 H12 0.93 ?
C13 H13 0.93 ?
C14 H14A 0.96 ?
C14 H14B 0.96 ?
C14 H14C 0.96 ?
C15 H15A 0.96 ?
C15 H15B 0.96 ?
C15 H15C 0.96 ?
C16 H16A 0.96 ?
C16 H16B 0.96 ?
C16 H16C 0.96 ?

loop_
_geom_hbond_atom_site_label_D
_geom_hbond_atom_site_label_H
_geom_hbond_atom_site_label_A
_geom_hbond_site_symmetry_A
_geom_hbond_distance_DH
_geom_hbond_distance_HA
_geom_hbond_distance_DA
_geom_hbond_angle_DHA
O6 H6O O3 1_565 0.83(3) 2.13(4) 2.882(2) 150(3)
O7 H7O O4 2_655 0.84(3) 2.02(3) 2.855(3) 179(3)

loop_
_geom_torsion_atom_site_label_1
_geom_torsion_atom_site_label_2
_geom_torsion_atom_site_label_3
_geom_torsion_atom_site_label_4
_geom_torsion
C6 C1 C2 C3 0.9(3)
C7 C1 C2 C3 -178.15(18)
C14 O1 C3 C2 -5.1(3)
C14 O1 C3 C4 175.30(19)
C1 C2 C3 O1 -179.38(19)
C1 C2 C3 C4 0.2(3)
C15 O2 C4 C3 -60.4(3)
C15 O2 C4 C5 123.0(2)
O1 C3 C4 O2 1.2(3)
C2 C3 C4 O2 -178.35(19)
O1 C3 C4 C5 177.74(18)
C2 C3 C4 C5 -1.9(3)
C16 O3 C5 C6 0.8(3)
C16 O3 C5 C4 -178.79(19)
O2 C4 C5 O3 -1.2(3)
C3 C4 C5 O3 -177.91(18)
O2 C4 C5 C6 179.11(19)
C3 C4 C5 C6 2.4(3)
C2 C1 C6 C5 -0.3(3)
C7 C1 C6 C5 178.76(18)
O3 C5 C6 C1 179.05(18)
C4 C5 C6 C1 -1.3(3)
C8 O5 C7 O4 0.8(3)
C8 O5 C7 C1 -179.03(18)
C2 C1 C7 O4 158.2(2)
C6 C1 C7 O4 -21.0(3)
C2 C1 C7 O5 -22.1(3)
C6 C1 C7 O5 158.83(18)
C7 O5 C8 C13 -79.4(3)
C7 O5 C8 C9 105.9(2)
C13 C8 C9 C10 1.8(3)
O5 C8 C9 C10 176.44(19)
C8 C9 C10 O6 179.3(2)
C8 C9 C10 C11 -0.7(3)
O6 C10 C11 C12 179.1(2)
C9 C10 C11 C12 -0.9(3)
O6 C10 C11 O7 -0.1(3)
C9 C10 C11 O7 179.9(2)
O7 C11 C12 C13 -179.4(2)
C10 C11 C12 C13 1.5(3)
C9 C8 C13 C12 -1.3(3)
O5 C8 C13 C12 -175.74(19)
C11 C12 C13 C8 -0.4(3)

loop_
_cod_related_entry_id
_cod_related_entry_database
_cod_related_entry_code
1 ChemSpider 21119548
